data_7010593
loop_
_publ_author_name
'Kristiansson, Olof'
'Tergenius, Lars-Erik'

_publ_section_title
;
 Structure and host--guest properties of the nanoporous
 diaquatetrakis(&#x200A;p-nitrobenzoato)dicopper(II) framework
;
_journal_issue 9
_journal_name_full 'Journal of the Chemical Society, Dalton Transactions'
_journal_page_first 1415
_journal_paper_doi 10.1039/b100734n
_journal_year 2001
_chemical_formula_sum 'C32 H26 Cu2 N4 O18'
_chemical_formula_weight 881.65
_chemical_name_systematic
; 
tetrakis(4-nitrobenzoato)diethanolcopper(II)
;
_space_group_IT_number 2
_symmetry_cell_setting triclinic
_symmetry_space_group_name_Hall '-P 1'
_symmetry_space_group_name_H-M 'P -1'
_atom_sites_solution_hydrogens geom
_atom_sites_solution_primary direct
_atom_sites_solution_secondary difmap
_audit_creation_method SHELXL-97
_cell_angle_alpha 93.982(2)
_cell_angle_beta 103.863(2)
_cell_angle_gamma 94.956(2)
_cell_formula_units_Z 1
_cell_length_a 6.6724(8)
_cell_length_b 11.1582(14)
_cell_length_c 12.5549(16)
_cell_measurement_reflns_used 2226
_cell_measurement_temperature 295(2)
_cell_measurement_theta_max 27.00
_cell_measurement_theta_min 1.68
_cell_volume 900.18(19)
_computing_cell_refinement 'Bruker SMART and SAINT (1998)'
_computing_data_collection 'Bruker SMART (1998)'
_computing_data_reduction 'Bruker SAINT (1998)'
_computing_molecular_graphics 'Bruker SHELXTL (1998)'
_computing_publication_material 'Bruker SHELXTL (1998)'
_computing_structure_refinement 'Bruker SHELXTL (1998)'
_computing_structure_solution 'Bruker SHELXTL (1998)'
_diffrn_ambient_temperature 295(2)
_diffrn_measured_fraction_theta_full 0.957
_diffrn_measured_fraction_theta_max 0.957
_diffrn_measurement_device_type 'Bruker SMART CCD diffractometer'
_diffrn_measurement_method 'Omega scans'
_diffrn_radiation_monochromator graphite
_diffrn_radiation_source 'fine-focus sealed tube'
_diffrn_radiation_type MoK\a
_diffrn_radiation_wavelength 0.71073
_diffrn_reflns_av_R_equivalents 0.0582
_diffrn_reflns_av_sigmaI/netI 0.1143
_diffrn_reflns_limit_h_max 8
_diffrn_reflns_limit_h_min -5
_diffrn_reflns_limit_k_max 14
_diffrn_reflns_limit_k_min -12
_diffrn_reflns_limit_l_max 15
_diffrn_reflns_limit_l_min -15
_diffrn_reflns_number 5247
_diffrn_reflns_theta_full 27.00
_diffrn_reflns_theta_max 27.00
_diffrn_reflns_theta_min 1.68
_diffrn_standards_decay_%
;
Neglible as determined from a repetition of the first
50 frames at the end of the experiment
;
_exptl_absorpt_coefficient_mu 1.267
_exptl_absorpt_correction_T_max 0.8327
_exptl_absorpt_correction_T_min 0.7024
_exptl_absorpt_correction_type empirical
_exptl_absorpt_process_details Sadabs
_exptl_crystal_colour blue
_exptl_crystal_density_diffrn 1.626
_exptl_crystal_density_method 'not measured'
_exptl_crystal_description prism
_exptl_crystal_F_000 448
_exptl_crystal_size_max 0.30
_exptl_crystal_size_mid 0.22
_exptl_crystal_size_min 0.15
_refine_diff_density_max 0.699
_refine_diff_density_min -0.549
_refine_diff_density_rms 0.104
_refine_ls_extinction_method none
_refine_ls_goodness_of_fit_ref 0.923
_refine_ls_hydrogen_treatment mixed
_refine_ls_matrix_type full
_refine_ls_number_parameters 254
_refine_ls_number_reflns 3762
_refine_ls_number_restraints 0
_refine_ls_restrained_S_all 0.923
_refine_ls_R_factor_all 0.1281
_refine_ls_R_factor_gt 0.0656
_refine_ls_shift/su_max 0.001
_refine_ls_shift/su_mean 0.000
_refine_ls_structure_factor_coef Fsqd
_refine_ls_weighting_details 'calc w=1/[\s^2^(Fo^2^)+(0.0732P)^2^+0.0000P] where P=(Fo^2^+2Fc^2^)/3'
_refine_ls_weighting_scheme calc
_refine_ls_wR_factor_gt 0.1357
_refine_ls_wR_factor_ref 0.1543
_reflns_number_gt 2226
_reflns_number_total 3762
_reflns_threshold_expression >2sigma(I)
_cod_data_source_file b100734n.txt
_cod_data_source_block tetrakis(p-nitrobenzoato)diethanolcopper(II)
_cod_depositor_comments
;
The following automatic conversions were performed:
'_symmetry_cell_setting' value 'Triclinic' changed to 'triclinic'
according to '/home/saulius/struct/CIF-dictionaries/cif_core.dic'
dictionary named 'cif_core.dic' version 2.4.1 from 2010-06-29.

Automatic conversion script
Id: cif_fix_enum 1527 2010-12-29 10:47:43Z saulius 
;
_cod_original_sg_symbol_H-M P-1
_cod_database_code 7010593

loop_
_symmetry_equiv_pos_as_xyz
'x, y, z'
'-x, -y, -z'

loop_
_atom_site_label
_atom_site_type_symbol
_atom_site_fract_x
_atom_site_fract_y
_atom_site_fract_z
_atom_site_U_iso_or_equiv
_atom_site_adp_type
_atom_site_occupancy
_atom_site_symmetry_multiplicity
_atom_site_calc_flag
_atom_site_refinement_flags
_atom_site_disorder_assembly
_atom_site_disorder_group
Cu1 Cu 0.15815(9) 0.06314(6) -0.02008(5) 0.0327(2) Uani 1 1 d . . .
O12 O 0.1969(6) -0.0870(4) -0.0997(3) 0.0522(11) Uani 1 1 d . . .
O11 O -0.0761(6) -0.1942(4) -0.0675(3) 0.0539(11) Uani 1 1 d . . .
O13 O 0.0486(11) -0.6545(5) -0.4330(5) 0.110(2) Uani 1 1 d . . .
O14 O 0.3459(11) -0.5726(6) -0.4275(6) 0.128(3) Uani 1 1 d . . .
O22 O 0.3123(5) 0.0055(4) 0.1165(3) 0.0494(11) Uani 1 1 d . . .
O21 O 0.0413(5) -0.0997(4) 0.1529(3) 0.0535(11) Uani 1 1 d . . .
O23 O 0.6664(7) -0.2115(5) 0.6490(4) 0.0727(15) Uani 1 1 d . . .
O24 O 0.9290(7) -0.1249(4) 0.6050(4) 0.0696(14) Uani 1 1 d . . .
O31 O 0.4161(5) 0.1745(3) -0.0488(3) 0.0426(9) Uani 1 1 d . . .
N11 N 0.1855(12) -0.5754(5) -0.3992(5) 0.0735(18) Uani 1 1 d . . .
N21 N 0.7465(7) -0.1611(4) 0.5845(4) 0.0446(12) Uani 1 1 d . . .
C11 C 0.0731(8) -0.1817(5) -0.1116(4) 0.0377(13) Uani 1 1 d . . .
C12 C 0.1075(8) -0.2873(5) -0.1834(4) 0.0351(12) Uani 1 1 d . . .
C13 C -0.0385(9) -0.3854(6) -0.2114(5) 0.0521(16) Uani 1 1 d . . .
H23 H -0.1549 -0.3880 -0.1827 0.063 Uiso 1 1 calc R . .
C14 C -0.0143(10) -0.4805(6) -0.2820(6) 0.0607(18) Uani 1 1 d . . .
H24 H -0.1141 -0.5470 -0.3017 0.073 Uiso 1 1 calc R . .
C15 C 0.1609(10) -0.4755(6) -0.3230(5) 0.0515(15) Uani 1 1 d . . .
C16 C 0.3094(10) -0.3781(5) -0.2942(5) 0.0510(16) Uani 1 1 d . . .
H26 H 0.4276 -0.3765 -0.3213 0.061 Uiso 1 1 calc R . .
C17 C 0.2830(8) -0.2830(5) -0.2254(5) 0.0450(14) Uani 1 1 d . . .
H17 H 0.3817 -0.2159 -0.2068 0.054 Uiso 1 1 calc R . .
C21 C 0.2292(8) -0.0582(5) 0.1755(4) 0.0336(12) Uani 1 1 d . . .
C22 C 0.3650(7) -0.0882(5) 0.2813(4) 0.0336(12) Uani 1 1 d . . .
C23 C 0.5771(8) -0.0518(5) 0.3067(4) 0.0389(13) Uani 1 1 d . . .
H43 H 0.6349 -0.0095 0.2581 0.047 Uiso 1 1 calc R . .
C24 C 0.7013(8) -0.0795(5) 0.4055(4) 0.0422(14) Uani 1 1 d . . .
H44 H 0.8437 -0.0573 0.4230 0.051 Uiso 1 1 calc R . .
C25 C 0.6137(8) -0.1391(5) 0.4765(4) 0.0361(12) Uani 1 1 d . . .
C26 C 0.4047(8) -0.1773(6) 0.4539(5) 0.0445(14) Uani 1 1 d . . .
H46 H 0.3483 -0.2192 0.5032 0.053 Uiso 1 1 calc R . .
C27 C 0.2817(8) -0.1505(5) 0.3539(4) 0.0416(14) Uani 1 1 d . . .
H47 H 0.1400 -0.1753 0.3360 0.050 Uiso 1 1 calc R . .
C31 C 0.4007(14) 0.2930(8) -0.0820(9) 0.112(4) Uani 1 1 d . . .
H53A H 0.2914 0.2874 -0.1494 0.135 Uiso 1 1 calc R . .
H53B H 0.3544 0.3401 -0.0263 0.135 Uiso 1 1 calc R . .
C32 C 0.5747(16) 0.3593(8) -0.1006(9) 0.126(4) Uani 1 1 d . . .
H54A H 0.5388 0.4369 -0.1227 0.189 Uiso 1 1 calc R . .
H54B H 0.6209 0.3166 -0.1578 0.189 Uiso 1 1 calc R . .
H54C H 0.6838 0.3699 -0.0341 0.189 Uiso 1 1 calc R . .

loop_
_atom_site_aniso_label
_atom_site_aniso_U_11
_atom_site_aniso_U_22
_atom_site_aniso_U_33
_atom_site_aniso_U_23
_atom_site_aniso_U_13
_atom_site_aniso_U_12
Cu1 0.0225(3) 0.0440(4) 0.0308(3) 0.0023(3) 0.0054(2) 0.0033(2)
O12 0.037(2) 0.058(3) 0.060(3) -0.019(2) 0.0196(19) -0.004(2)
O11 0.050(3) 0.049(3) 0.071(3) -0.007(2) 0.038(2) 0.001(2)
O13 0.118(5) 0.077(4) 0.130(6) -0.053(4) 0.053(4) -0.021(4)
O14 0.139(6) 0.090(5) 0.178(7) -0.049(5) 0.105(6) 0.001(4)
O22 0.030(2) 0.081(3) 0.037(2) 0.022(2) 0.0038(16) 0.0047(19)
O21 0.029(2) 0.075(3) 0.049(2) 0.024(2) -0.0074(17) -0.005(2)
O23 0.063(3) 0.108(4) 0.048(3) 0.038(3) 0.006(2) 0.009(3)
O24 0.042(3) 0.095(4) 0.057(3) 0.019(3) -0.017(2) -0.005(2)
O31 0.033(2) 0.042(2) 0.054(2) 0.0090(19) 0.0132(17) 0.0026(17)
N11 0.099(5) 0.050(4) 0.083(5) -0.006(3) 0.045(4) 0.015(4)
N21 0.045(3) 0.049(3) 0.035(3) 0.006(2) -0.003(2) 0.012(2)
C11 0.029(3) 0.050(4) 0.031(3) 0.006(3) -0.001(2) 0.011(3)
C12 0.030(3) 0.040(3) 0.032(3) 0.001(2) -0.001(2) 0.009(2)
C13 0.042(3) 0.058(4) 0.061(4) -0.006(3) 0.024(3) 0.003(3)
C14 0.060(4) 0.048(4) 0.072(5) -0.015(3) 0.023(4) -0.007(3)
C15 0.062(4) 0.049(4) 0.048(4) 0.000(3) 0.018(3) 0.016(3)
C16 0.056(4) 0.049(4) 0.058(4) 0.002(3) 0.032(3) 0.008(3)
C17 0.035(3) 0.047(4) 0.052(4) -0.008(3) 0.015(3) -0.001(3)
C21 0.029(3) 0.038(3) 0.030(3) 0.000(2) 0.001(2) 0.012(2)
C22 0.029(3) 0.043(3) 0.026(3) 0.003(2) 0.001(2) 0.008(2)
C23 0.035(3) 0.048(3) 0.032(3) 0.005(3) 0.004(2) 0.005(2)
C24 0.026(3) 0.055(4) 0.038(3) 0.001(3) -0.004(2) 0.004(3)
C25 0.035(3) 0.040(3) 0.028(3) 0.005(2) -0.003(2) 0.010(2)
C26 0.034(3) 0.060(4) 0.038(3) 0.009(3) 0.006(2) 0.001(3)
C27 0.029(3) 0.051(4) 0.040(3) 0.003(3) 0.001(2) 0.002(3)
C31 0.087(7) 0.084(7) 0.191(11) 0.049(7) 0.075(7) 0.009(5)
C32 0.130(9) 0.081(7) 0.177(11) 0.025(7) 0.062(8) -0.007(6)

loop_
_atom_type_symbol
_atom_type_description
_atom_type_scat_dispersion_real
_atom_type_scat_dispersion_imag
_atom_type_scat_source
C C 0.0033 0.0016 'International Tables Vol C Tables 4.2.6.8 and 6.1.1.4'
H H 0.0000 0.0000 'International Tables Vol C Tables 4.2.6.8 and 6.1.1.4'
N N 0.0061 0.0033 'International Tables Vol C Tables 4.2.6.8 and 6.1.1.4'
O O 0.0106 0.0060 'International Tables Vol C Tables 4.2.6.8 and 6.1.1.4'
Cu Cu 0.3201 1.2651 'International Tables Vol C Tables 4.2.6.8 and 6.1.1.4'

loop_
_geom_angle_atom_site_label_1
_geom_angle_atom_site_label_2
_geom_angle_atom_site_label_3
_geom_angle
_geom_angle_site_symmetry_1
_geom_angle_site_symmetry_3
_geom_angle_publ_flag
O22 Cu1 O12 88.70(18) . . ?
O22 Cu1 O21 168.85(15) . 2 ?
O12 Cu1 O21 89.14(18) . 2 ?
O22 Cu1 O11 89.26(18) . 2 ?
O12 Cu1 O11 168.87(15) . 2 ?
O21 Cu1 O11 90.75(19) 2 2 ?
O22 Cu1 O31 96.03(15) . . ?
O12 Cu1 O31 97.86(15) . . ?
O21 Cu1 O31 95.09(15) 2 . ?
O11 Cu1 O31 93.23(15) 2 . ?
O22 Cu1 Cu1 83.92(11) . 2 ?
O12 Cu1 Cu1 84.82(11) . 2 ?
O21 Cu1 Cu1 84.99(11) 2 2 ?
O11 Cu1 Cu1 84.08(11) 2 2 ?
O31 Cu1 Cu1 177.31(12) . 2 ?
C11 O12 Cu1 122.6(4) . . ?
C11 O11 Cu1 123.5(4) . 2 ?
C21 O22 Cu1 123.5(3) . . ?
C21 O21 Cu1 122.1(3) . 2 ?
C31 O31 Cu1 123.0(4) . . ?
O13 N11 O14 122.0(7) . . ?
O13 N11 C15 120.4(7) . . ?
O14 N11 C15 117.6(7) . . ?
O24 N21 O23 123.4(5) . . ?
O24 N21 C25 117.9(5) . . ?
O23 N21 C25 118.7(5) . . ?
O11 C11 O12 124.7(5) . . ?
O11 C11 C12 117.6(5) . . ?
O12 C11 C12 117.7(5) . . ?
C13 C12 C17 120.2(5) . . ?
C13 C12 C11 119.7(5) . . ?
C17 C12 C11 120.1(5) . . ?
C12 C13 C14 120.4(5) . . ?
C13 C14 C15 119.0(6) . . ?
C16 C15 C14 121.0(6) . . ?
C16 C15 N11 119.9(6) . . ?
C14 C15 N11 119.1(6) . . ?
C15 C16 C17 119.8(6) . . ?
C16 C17 C12 119.7(5) . . ?
O22 C21 O21 125.3(5) . . ?
O22 C21 C22 117.3(4) . . ?
O21 C21 C22 117.4(4) . . ?
C27 C22 C23 119.8(5) . . ?
C27 C22 C21 120.5(5) . . ?
C23 C22 C21 119.7(4) . . ?
C24 C23 C22 119.1(5) . . ?
C25 C24 C23 119.7(5) . . ?
C24 C25 C26 122.9(5) . . ?
C24 C25 N21 118.9(5) . . ?
C26 C25 N21 118.2(5) . . ?
C25 C26 C27 117.1(5) . . ?
C22 C27 C26 121.4(5) . . ?
C32 C31 O31 119.7(7) . . ?

loop_
_geom_bond_atom_site_label_1
_geom_bond_atom_site_label_2
_geom_bond_distance
_geom_bond_site_symmetry_2
_geom_bond_publ_flag
Cu1 O22 1.958(4) . ?
Cu1 O12 1.959(4) . ?
Cu1 O21 1.960(4) 2 ?
Cu1 O11 1.963(4) 2 ?
Cu1 O31 2.151(3) . ?
Cu1 Cu1 2.6055(12) 2 ?
O12 C11 1.261(6) . ?
O11 C11 1.252(6) . ?
O11 Cu1 1.963(4) 2 ?
O13 N11 1.190(8) . ?
O14 N11 1.204(8) . ?
O22 C21 1.251(6) . ?
O21 C21 1.256(6) . ?
O21 Cu1 1.960(4) 2 ?
O23 N21 1.215(6) . ?
O24 N21 1.210(6) . ?
O31 C31 1.418(8) . ?
N11 C15 1.464(8) . ?
N21 C25 1.481(6) . ?
C11 C12 1.501(7) . ?
C12 C13 1.367(7) . ?
C12 C17 1.393(7) . ?
C13 C14 1.381(8) . ?
C14 C15 1.384(8) . ?
C15 C16 1.371(8) . ?
C16 C17 1.372(8) . ?
C21 C22 1.494(6) . ?
C22 C27 1.375(7) . ?
C22 C23 1.391(7) . ?
C23 C24 1.388(7) . ?
C24 C25 1.357(7) . ?
C25 C26 1.377(7) . ?
C26 C27 1.392(7) . ?
C31 C32 1.398(11) . ?
